data_7020841
loop_
_publ_author_name
'Cai, Weizhao'
'Katrusiak, Andrzej'

_publ_section_title
;
 Structure of the high-pressure phase IV of KH2PO4 (KDP).
;
_journal_issue 4
_journal_name_full 'Dalton transactions (Cambridge, England : 2003)'
_journal_page_first 863
_journal_page_last 866
_journal_paper_doi 10.1039/c2dt32131a
_journal_volume 42
_journal_year 2013
_chemical_formula_moiety 'H2 O4 P, K'
_chemical_formula_sum 'H2 K O4 P'
_chemical_formula_weight 136.09
_chemical_name_common PotassiumDihydrogenPhosphate
_chemical_name_systematic
; 
 ? 
;
_space_group_IT_number 122
_symmetry_cell_setting tetragonal
_symmetry_space_group_name_Hall 'I -4 2bw'
_symmetry_space_group_name_H-M 'I -4 2 d'
_atom_sites_solution_hydrogens geom
_atom_sites_solution_primary direct
_atom_sites_solution_secondary difmap
_audit_creation_method SHELXL-97
_cell_angle_alpha 90.00
_cell_angle_beta 90.00
_cell_angle_gamma 90.00
_cell_formula_units_Z 4
_cell_length_a 7.330(4)
_cell_length_b 7.330(4)
_cell_length_c 6.8542(13)
_cell_measurement_pressure 1910000
_cell_measurement_reflns_used 784
_cell_measurement_temperature 296(2)
_cell_measurement_theta_max 27.98
_cell_measurement_theta_min 4.07
_cell_volume 368.3(3)
_computing_cell_refinement 'CrysAlis (Oxford Diffraction, 2004)'
_computing_data_collection 'CrysAlis (Oxford Diffraction, 2004)'
_computing_data_reduction 'CrysAlisRED (Oxford Diffraction, 2004)'
_computing_molecular_graphics 'Mercury (Macrae et al., 2008)'
_computing_publication_material 'SHELXL-97 (Sheldrick, 2008)'
_computing_structure_refinement 'SHELXL-97 (Sheldrick, 2008)'
_computing_structure_solution 'SHELXS-97 (Sheldrick, 2008)'
_diffrn_ambient_temperature 296(2)
_diffrn_measured_fraction_theta_full 0.404
_diffrn_measured_fraction_theta_max 0.404
_diffrn_measurement_device_type 'Kuma KM4CCD \k geometry'
_diffrn_measurement_method
;HP omega scans - for more details see:
A. Budzianowski, A. Katrusiak in High-Pressure Crystallography
(Eds.: A. Katrusiak, P. F. McMillan),
Dordrecht: Kluwer Acad. Publ., 2004 pp.157-168
;
_diffrn_radiation_monochromator graphite
_diffrn_radiation_source 'fine-focus sealed tube'
_diffrn_radiation_type MoK\a
_diffrn_radiation_wavelength 0.71073
_diffrn_reflns_av_R_equivalents 0.0805
_diffrn_reflns_av_sigmaI/netI 0.0244
_diffrn_reflns_limit_h_max 1
_diffrn_reflns_limit_h_min -1
_diffrn_reflns_limit_k_max 9
_diffrn_reflns_limit_k_min -9
_diffrn_reflns_limit_l_max 9
_diffrn_reflns_limit_l_min -9
_diffrn_reflns_number 784
_diffrn_reflns_theta_full 27.98
_diffrn_reflns_theta_max 27.98
_diffrn_reflns_theta_min 4.07
_exptl_absorpt_coefficient_mu 1.728
_exptl_absorpt_correction_T_max 0.6879
_exptl_absorpt_correction_T_min 0.3587
_exptl_absorpt_correction_type analytical
_exptl_absorpt_process_details
;
Katrusiak, A. (2003). REDSHABS - Program for correcting
reflections intensities for DAC absorption, gasket shadowing
and sample crystal absorption. Adam Mickiewicz University, Pozna\'n.
Katrusiak, A. (2004). Z. Kristallogr. 219, 461-467
;
_exptl_crystal_colour colourless
_exptl_crystal_density_diffrn 2.454
_exptl_crystal_density_method 'not measured'
_exptl_crystal_description plate-shaped
_exptl_crystal_F_000 272
_exptl_crystal_size_max 0.26
_exptl_crystal_size_mid 0.17
_exptl_crystal_size_min 0.14
_refine_diff_density_max 0.118
_refine_diff_density_min -0.120
_refine_diff_density_rms 0.037
_refine_ls_abs_structure_details 'Flack H D (1983), Acta Cryst. A39, 876-881'
_refine_ls_abs_structure_Flack 0.1(4)
_refine_ls_extinction_method none
_refine_ls_goodness_of_fit_ref 1.326
_refine_ls_hydrogen_treatment constr
_refine_ls_matrix_type full
_refine_ls_number_parameters 15
_refine_ls_number_reflns 57
_refine_ls_number_restraints 0
_refine_ls_restrained_S_all 1.326
_refine_ls_R_factor_all 0.0361
_refine_ls_R_factor_gt 0.0361
_refine_ls_shift/su_max 0.000
_refine_ls_shift/su_mean 0.000
_refine_ls_structure_factor_coef Fsqd
_refine_ls_weighting_details 'calc w=1/[\s^2^(Fo^2^)+(0.0287P)^2^+0.6624P] where P=(Fo^2^+2Fc^2^)/3'
_refine_ls_weighting_scheme calc
_refine_ls_wR_factor_gt 0.0725
_refine_ls_wR_factor_ref 0.0725
_reflns_number_gt 57
_reflns_number_total 57
_reflns_threshold_expression >2sigma(I)
_cod_data_source_file c2dt32131a.txt
_cod_data_source_block KDP_1.91GPa_CSD-424772
_cod_depositor_comments
;
The following automatic conversions were performed:

'_symmetry_cell_setting' value 'Tetragonal' changed to 'tetragonal'
according to /home/saulius/struct/CIF-dictionaries/cif_core.dic
dictionary named 'cif_core.dic' version 2.4.2 from 2011-04-26.

Automatic conversion script
Id: cif_fix_values 1891 2012-01-12 08:04:46Z andrius 
;
_cod_original_sg_symbol_Hall 'I -4 2bw '
_cod_original_sg_symbol_H-M I-42d
_cod_database_code 7020841

loop_
_symmetry_equiv_pos_as_xyz
'x, y, z'
'-x, -y, z'
'y, -x, -z'
'-y, x, -z'
'-x+1/2, y, -z+3/4'
'x+1/2, -y, -z+3/4'
'-y+1/2, -x, z+3/4'
'y+1/2, x, z+3/4'
'x+1/2, y+1/2, z+1/2'
'-x+1/2, -y+1/2, z+1/2'
'y+1/2, -x+1/2, -z+1/2'
'-y+1/2, x+1/2, -z+1/2'
'-x+1, y+1/2, -z+5/4'
'x+1, -y+1/2, -z+5/4'
'-y+1, -x+1/2, z+5/4'
'y+1, x+1/2, z+5/4'

loop_
_atom_site_label
_atom_site_type_symbol
_atom_site_fract_x
_atom_site_fract_y
_atom_site_fract_z
_atom_site_U_iso_or_equiv
_atom_site_adp_type
_atom_site_occupancy
_atom_site_symmetry_multiplicity
_atom_site_calc_flag
_atom_site_refinement_flags
K1 K 0.0000 0.0000 0.5000 0.0226(9) Uani 1 4 d S
P1 P 0.0000 0.0000 0.0000 0.0198(10) Uani 1 4 d S
O1 O 0.1522(5) 0.0811(6) 0.1273(5) 0.0240(11) Uani 1 1 d .
H1 H 0.1519 0.1925 0.1166 0.8(8) Uiso 0.50 1 calc PR

loop_
_atom_site_aniso_label
_atom_site_aniso_U_11
_atom_site_aniso_U_22
_atom_site_aniso_U_33
_atom_site_aniso_U_23
_atom_site_aniso_U_13
_atom_site_aniso_U_12
K1 0.0235(12) 0.0235(12) 0.0207(10) 0.000 0.000 0.000
P1 0.0202(14) 0.0202(14) 0.0190(12) 0.000 0.000 0.000
O1 0.0160(19) 0.028(2) 0.0286(16) -0.0019(19) -0.007(3) 0.000(5)

loop_
_atom_type_symbol
_atom_type_description
_atom_type_scat_dispersion_real
_atom_type_scat_dispersion_imag
_atom_type_scat_source
O O 0.0106 0.0060 'International Tables Vol C Tables 4.2.6.8 and 6.1.1.4'
H H 0.0000 0.0000 'International Tables Vol C Tables 4.2.6.8 and 6.1.1.4'
P P 0.1023 0.0942 'International Tables Vol C Tables 4.2.6.8 and 6.1.1.4'
K K 0.2009 0.2494 'International Tables Vol C Tables 4.2.6.8 and 6.1.1.4'

loop_
_geom_angle_atom_site_label_1
_geom_angle_atom_site_label_2
_geom_angle_atom_site_label_3
_geom_angle
_geom_angle_site_symmetry_1
_geom_angle_site_symmetry_3
O1 K1 O1 95.37(4) 5 16_444
O1 K1 O1 95.37(5) 5 15_454
O1 K1 O1 144.37(15) 16_444 15_454
O1 K1 O1 144.37(15) 5 6_455
O1 K1 O1 95.37(4) 16_444 6_455
O1 K1 O1 95.37(4) 15_454 6_455
O1 K1 O1 133.01(10) 5 2
O1 K1 O1 67.48(7) 16_444 2
O1 K1 O1 80.48(10) 15_454 2
O1 K1 O1 82.31(11) 6_455 2
O1 K1 O1 80.48(10) 5 4_556
O1 K1 O1 133.01(10) 16_444 4_556
O1 K1 O1 82.31(11) 15_454 4_556
O1 K1 O1 67.48(7) 6_455 4_556
O1 K1 O1 143.45(9) 2 4_556
O1 K1 O1 67.48(7) 5 3_556
O1 K1 O1 82.31(11) 16_444 3_556
O1 K1 O1 133.01(10) 15_454 3_556
O1 K1 O1 80.48(10) 6_455 3_556
O1 K1 O1 143.45(9) 2 3_556
O1 K1 O1 52.65(14) 4_556 3_556
O1 K1 O1 82.31(11) 5 .
O1 K1 O1 80.48(10) 16_444 .
O1 K1 O1 67.48(7) 15_454 .
O1 K1 O1 133.01(10) 6_455 .
O1 K1 O1 52.65(14) 2 .
O1 K1 O1 143.45(10) 4_556 .
O1 K1 O1 143.45(9) 3_556 .
O1 K1 P1 107.82(8) 5 .
O1 K1 P1 72.18(8) 16_444 .
O1 K1 P1 72.18(8) 15_454 .
O1 K1 P1 107.82(8) 6_455 .
O1 K1 P1 26.33(7) 2 .
O1 K1 P1 153.67(7) 4_556 .
O1 K1 P1 153.67(7) 3_556 .
O1 K1 P1 26.33(7) . .
O1 K1 P1 72.18(8) 5 1_556
O1 K1 P1 107.82(8) 16_444 1_556
O1 K1 P1 107.82(8) 15_454 1_556
O1 K1 P1 72.18(8) 6_455 1_556
O1 K1 P1 153.67(7) 2 1_556
O1 K1 P1 26.33(7) 4_556 1_556
O1 K1 P1 26.33(7) 3_556 1_556
O1 K1 P1 153.67(7) . 1_556
P1 K1 P1 180.0 . 1_556
O1 K1 K1 165.81(8) 5 5_455
O1 K1 K1 93.80(9) 16_444 5_455
O1 K1 K1 71.01(9) 15_454 5_455
O1 K1 K1 44.74(8) 6_455 5_455
O1 K1 K1 42.76(8) 2 5_455
O1 K1 K1 100.99(9) 4_556 5_455
O1 K1 K1 124.65(9) 3_556 5_455
O1 K1 K1 88.56(8) . 5_455
P1 K1 K1 64.942(14) . 5_455
P1 K1 K1 115.058(14) 1_556 5_455
O1 K1 K1 71.01(9) 5 13_455
O1 K1 K1 165.81(8) 16_444 13_455
O1 K1 K1 44.74(8) 15_454 13_455
O1 K1 K1 93.80(9) 6_455 13_455
O1 K1 K1 124.65(9) 2 13_455
O1 K1 K1 42.76(8) 4_556 13_455
O1 K1 K1 88.56(8) 3_556 13_455
O1 K1 K1 100.99(9) . 13_455
P1 K1 K1 115.058(14) . 13_455
P1 K1 K1 64.942(14) 1_556 13_455
K1 K1 K1 100.334(11) 5_455 13_455
O1 P1 O1 110.8(3) . 2
O1 P1 O1 108.82(14) . 3
O1 P1 O1 108.82(14) 2 3
O1 P1 O1 108.82(14) . 4
O1 P1 O1 108.82(14) 2 4
O1 P1 O1 110.8(3) 3 4
O1 P1 K1 124.61(14) . 1_554
O1 P1 K1 124.61(14) 2 1_554
O1 P1 K1 55.39(14) 3 1_554
O1 P1 K1 55.39(14) 4 1_554
O1 P1 K1 55.39(14) . .
O1 P1 K1 55.39(14) 2 .
O1 P1 K1 124.61(14) 3 .
O1 P1 K1 124.61(14) 4 .
K1 P1 K1 180.0 1_554 .
P1 O1 K1 139.8(2) . 5
P1 O1 K1 98.28(17) . .
K1 O1 K1 92.50(11) 5 .

loop_
_geom_bond_atom_site_label_1
_geom_bond_atom_site_label_2
_geom_bond_distance
_geom_bond_site_symmetry_2
K1 O1 2.750(4) 5
K1 O1 2.750(4) 16_444
K1 O1 2.750(4) 15_454
K1 O1 2.750(4) 6_455
K1 O1 2.850(4) 2
K1 O1 2.850(4) 4_556
K1 O1 2.850(4) 3_556
K1 O1 2.850(4) .
K1 P1 3.4271(6) .
K1 P1 3.4271(6) 1_556
K1 K1 4.046(2) 5_455
K1 K1 4.046(2) 13_455
P1 O1 1.536(3) .
P1 O1 1.536(3) 2
P1 O1 1.536(3) 3
P1 O1 1.536(3) 4
P1 K1 3.4271(6) 1_554
O1 K1 2.750(4) 5
